data_4073733
loop_
_publ_author_name
'Occhipinti, Giovanni'
'Bj\/orsvik, Hans-Ren\'e'
'T\"ornroos, Karl Wilhelm'
'F\"urstner, Alois'
'Jensen, Vidar R.'

_publ_section_title
;
 The First Imidazolium-Substituted Metal Alkylidene
;
_journal_issue 18
_journal_name_full Organometallics
_journal_page_first 4383
_journal_paper_doi 10.1021/om700590v
_journal_volume 26
_journal_year 2007
_chemical_formula_moiety 'C48 H47 Cl N6 O7 Ru, C H2 Cl2'
_chemical_formula_sum 'C49 H49 Cl3 N6 O7 Ru'
_chemical_formula_weight 1041.36
_chemical_name_systematic
; 
Chloro{3-[2-(hydroxy-k<i>O</i>)-5-nitrobenzyl]-1-(2,4,6-
trimethylphenyl)-\1<i>H</i>-imidazol-3-ium-2-yl-k<i>C</i>^2^}
{[2-(1-methylethoxy)phenyl][3-(5-\nitro-2-oxidobenzyl)-1-(2,4,6-
trimethylphenyl)-1<i>H</i>-imidazol-3-ium-2-\yl]methylidene}
ruthenium(IV) dichloromethane solvate
;
_space_group_IT_number 19
_symmetry_cell_setting orthorhombic
_symmetry_space_group_name_Hall 'P 2ac 2ab'
_symmetry_space_group_name_H-M 'P 21 21 21'
_atom_sites_solution_hydrogens geom
_atom_sites_solution_primary direct
_atom_sites_solution_secondary difmap
_audit_creation_method SHELXL-97
_cell_angle_alpha 90.00
_cell_angle_beta 90.00
_cell_angle_gamma 90.00
_cell_formula_units_Z 4
_cell_length_a 10.9968(5)
_cell_length_b 15.9651(8)
_cell_length_c 26.2519(12)
_cell_measurement_reflns_used 19953
_cell_measurement_temperature 123(2)
_cell_measurement_theta_max 23.28
_cell_measurement_theta_min 2.25
_cell_volume 4608.9(4)
_computing_cell_refinement
;
Bruker (2001). SAINT, version 6.02a, Bruker AXS Inc., Madison, 
Wisconsin, USA.
;
_computing_data_collection
;
Bruker (1999). SMART, version 5.059, Bruker AXS Inc., Madison, 
Wisconsin, USA.
;
_computing_data_reduction
;
Bruker (2001). SAINT, version 6.02a, Bruker AXS Inc., Madison, 
Wisconsin, USA.
;
_computing_molecular_graphics
;
Farrugia, L. J. (1997). ORTEP-3,  J. Appl. Cryst. 30, 565. 
;
_computing_publication_material
;
Bruker AXS (2003). SHELXTL. Version 6.14. Bruker AXS Inc., Madison, 
Wisconsin, USA.
;
_computing_structure_refinement
;
Sheldrick, G. M. (1997). SHELXS97 and SHELXL97. University of 
G\"ottingen, Germany.
;
_computing_structure_solution
;     
Sheldrick, G. M. (1997). SHELXS97 and SHELXL97. University of 
G\"ottingen, Germany. 
;
_diffrn_ambient_temperature 123(2)
_diffrn_detector_area_resol_mean '48 \um'
_diffrn_measured_fraction_theta_full 0.998
_diffrn_measured_fraction_theta_max 0.998
_diffrn_measurement_device_type 'Bruker-AXS SMART 2K CCD'
_diffrn_measurement_method 'omega scans'
_diffrn_radiation_monochromator graphite
_diffrn_radiation_source 'normal-focus sealed tube'
_diffrn_radiation_type MoK\a
_diffrn_radiation_wavelength 0.71073
_diffrn_reflns_av_R_equivalents 0.0801
_diffrn_reflns_av_sigmaI/netI 0.0471
_diffrn_reflns_limit_h_max 12
_diffrn_reflns_limit_h_min -12
_diffrn_reflns_limit_k_max 17
_diffrn_reflns_limit_k_min -17
_diffrn_reflns_limit_l_max 29
_diffrn_reflns_limit_l_min -29
_diffrn_reflns_number 45393
_diffrn_reflns_theta_full 23.29
_diffrn_reflns_theta_max 23.29
_diffrn_reflns_theta_min 2.25
_diffrn_standards_decay_% 0
_diffrn_standards_interval_count 1
_diffrn_standards_interval_time '28 h'
_diffrn_standards_number 541
_exptl_absorpt_coefficient_mu 0.574
_exptl_absorpt_correction_T_max 0.95363
_exptl_absorpt_correction_T_min 0.88786
_exptl_absorpt_correction_type numerical
_exptl_absorpt_process_details
;
Bruker AXS (2003). SHELXTL. Version 6.14. 
Bruker AXS Inc., Madison, Wisconsin, USA. 
;
_exptl_crystal_colour brown
_exptl_crystal_density_diffrn 1.501
_exptl_crystal_density_method 'not measured'
_exptl_crystal_description 'elongated prism'
_exptl_crystal_F_000 2144
_exptl_crystal_size_max 0.21
_exptl_crystal_size_mid 0.11
_exptl_crystal_size_min 0.10
_refine_diff_density_max 1.221
_refine_diff_density_min -0.664
_refine_diff_density_rms 0.079
_refine_ls_abs_structure_details 'Flack H D (1983), Acta Cryst. A39, 876-881, 2902 Friedel pairs'
_refine_ls_abs_structure_Flack 0.12(4)
_refine_ls_extinction_method none
_refine_ls_goodness_of_fit_ref 1.082
_refine_ls_hydrogen_treatment constr
_refine_ls_matrix_type full
_refine_ls_number_parameters 604
_refine_ls_number_reflns 6641
_refine_ls_number_restraints 0
_refine_ls_restrained_S_all 1.082
_refine_ls_R_factor_all 0.0558
_refine_ls_R_factor_gt 0.0415
_refine_ls_shift/su_max 0.001
_refine_ls_shift/su_mean 0.000
_refine_ls_structure_factor_coef Fsqd
_refine_ls_weighting_details 'calc w=1/[\s^2^(Fo^2^)+(0.0439P)^2^+7.7344P] where P=(Fo^2^+2Fc^2^)/3'
_refine_ls_weighting_scheme calc
_refine_ls_wR_factor_gt 0.0953
_refine_ls_wR_factor_ref 0.1036
_reflns_number_gt 5751
_reflns_number_total 6641
_reflns_threshold_expression I>2\s(I)
_cod_data_source_file om700590v-file004.cif
_cod_data_source_block Complex4
_cod_database_code 4073733

loop_
_symmetry_equiv_pos_as_xyz
'x, y, z'
'-x+1/2, -y, z+1/2'
'-x, y+1/2, -z+1/2'
'x+1/2, -y+1/2, -z'

loop_
_atom_site_label
_atom_site_type_symbol
_atom_site_fract_x
_atom_site_fract_y
_atom_site_fract_z
_atom_site_U_iso_or_equiv
_atom_site_adp_type
_atom_site_occupancy
_atom_site_symmetry_multiplicity
_atom_site_calc_flag
_atom_site_refinement_flags
Ru1 Ru 0.54932(4) 0.57688(3) 0.166164(17) 0.02176(12) Uani 1 1 d .
Cl1 Cl 0.52110(14) 0.71964(9) 0.17699(5) 0.0358(4) Uani 1 1 d .
O1 O 0.6083(4) 0.5815(3) 0.24265(14) 0.0303(9) Uani 1 1 d .
N1 N 0.2627(4) 0.5297(3) 0.26057(18) 0.0286(12) Uani 1 1 d .
C1 C 0.3946(5) 0.5383(3) 0.1824(2) 0.0205(13) Uani 1 1 d .
N2 N 0.4232(4) 0.4523(3) 0.26310(17) 0.0249(12) Uani 1 1 d .
O2 O 0.6671(3) 0.4819(2) 0.15598(14) 0.0270(9) Uani 1 1 d .
C2 C 0.3642(5) 0.5089(4) 0.2342(2) 0.0238(13) Uani 1 1 d .
O3 O 0.8577(4) 0.3133(3) 0.37970(17) 0.0429(12) Uani 1 1 d .
N3 N 0.5419(5) 0.6460(3) 0.05573(17) 0.0285(11) Uani 1 1 d .
C3 C 0.5232(5) 0.5835(4) 0.0908(2) 0.0259(13) Uani 1 1 d .
O4 O 0.9791(4) 0.4189(3) 0.38931(16) 0.0426(11) Uani 1 1 d .
N4 N 0.4967(4) 0.5159(3) 0.06091(18) 0.0265(12) Uani 1 1 d .
C4 C 0.2894(5) 0.5384(4) 0.1465(2) 0.0212(13) Uani 1 1 d .
N5 N 0.8851(5) 0.3863(4) 0.3705(2) 0.0335(13) Uani 1 1 d .
O5 O 0.7254(5) 0.2020(3) -0.0092(2) 0.0601(15) Uani 1 1 d .
C5 C 0.2599(6) 0.4856(5) 0.3058(2) 0.0403(17) Uani 1 1 d .
H5 H 0.1986 0.4886 0.3312 0.048 Uiso 1 1 calc R
O6 O 0.8866(5) 0.1818(3) 0.0363(2) 0.0625(16) Uani 1 1 d .
N6 N 0.7925(6) 0.2199(4) 0.0269(2) 0.0470(15) Uani 1 1 d .
C6 C 0.3604(6) 0.4374(5) 0.3072(2) 0.0372(17) Uani 1 1 d .
H6 H 0.3833 0.4002 0.3338 0.045 Uiso 1 1 calc R
O7 O 0.2770(3) 0.3945(2) 0.16149(16) 0.0259(9) Uani 1 1 d .
C7 C 0.5387(5) 0.4093(3) 0.2511(2) 0.0280(13) Uani 1 1 d .
H7A H 0.5543 0.4130 0.2141 0.034 Uiso 1 1 calc R
H7B H 0.5317 0.3493 0.2603 0.034 Uiso 1 1 calc R
C8 C 0.6434(5) 0.4471(4) 0.2794(2) 0.0243(14) Uani 1 1 d .
C9 C 0.7117(5) 0.3997(4) 0.3130(2) 0.0308(15) Uani 1 1 d .
H9 H 0.6910 0.3428 0.3191 0.037 Uiso 1 1 calc R
C10 C 0.8104(5) 0.4352(4) 0.3377(2) 0.0274(13) Uani 1 1 d .
C11 C 0.8395(5) 0.5194(3) 0.3303(2) 0.0253(12) Uani 1 1 d .
H11 H 0.9068 0.5434 0.3477 0.030 Uiso 1 1 calc R
C12 C 0.7717(5) 0.5667(4) 0.2984(2) 0.0284(14) Uani 1 1 d .
H12 H 0.7918 0.6240 0.2936 0.034 Uiso 1 1 calc R
C13 C 0.6717(5) 0.5324(4) 0.2722(2) 0.0264(14) Uani 1 1 d .
C14 C 0.1715(5) 0.5917(4) 0.2468(2) 0.0262(14) Uani 1 1 d .
C15 C 0.1968(6) 0.6737(4) 0.2551(2) 0.0364(16) Uani 1 1 d .
C16 C 0.1078(6) 0.7325(4) 0.2400(2) 0.0402(17) Uani 1 1 d .
H16 H 0.1226 0.7905 0.2452 0.048 Uiso 1 1 calc R
C17 C -0.0005(6) 0.7076(4) 0.2179(2) 0.0343(16) Uani 1 1 d .
C18 C -0.0237(6) 0.6227(4) 0.2123(2) 0.0347(16) Uani 1 1 d .
H18 H -0.0987 0.6052 0.1978 0.042 Uiso 1 1 calc R
C19 C 0.0602(6) 0.5627(4) 0.2275(2) 0.0333(15) Uani 1 1 d .
C20 C 0.3123(6) 0.7020(4) 0.2820(3) 0.0420(17) Uani 1 1 d .
H20A H 0.3195 0.6730 0.3147 0.063 Uiso 1 1 calc R
H20B H 0.3089 0.7626 0.2878 0.063 Uiso 1 1 calc R
H20C H 0.3829 0.6887 0.2607 0.063 Uiso 1 1 calc R
C21 C -0.0927(7) 0.7711(5) 0.1995(3) 0.051(2) Uani 1 1 d .
H21A H -0.0854 0.8224 0.2198 0.076 Uiso 1 1 calc R
H21B H -0.1747 0.7480 0.2033 0.076 Uiso 1 1 calc R
H21C H -0.0776 0.7839 0.1636 0.076 Uiso 1 1 calc R
C22 C 0.0292(6) 0.4723(4) 0.2242(3) 0.0453(18) Uani 1 1 d .
H22A H 0.1038 0.4389 0.2261 0.068 Uiso 1 1 calc R
H22B H -0.0121 0.4611 0.1918 0.068 Uiso 1 1 calc R
H22C H -0.0247 0.4572 0.2525 0.068 Uiso 1 1 calc R
C23 C 0.5275(6) 0.6160(4) 0.0062(2) 0.0342(15) Uani 1 1 d .
H23 H 0.5360 0.6474 -0.0243 0.041 Uiso 1 1 calc R
C24 C 0.5000(6) 0.5359(4) 0.0098(2) 0.0343(16) Uani 1 1 d .
H24 H 0.4851 0.4987 -0.0178 0.041 Uiso 1 1 calc R
C25 C 0.4874(5) 0.4302(4) 0.0803(2) 0.0274(14) Uani 1 1 d .
H25A H 0.4371 0.3963 0.0568 0.033 Uiso 1 1 calc R
H25B H 0.4470 0.4307 0.1140 0.033 Uiso 1 1 calc R
C26 C 0.6106(5) 0.3914(4) 0.0852(2) 0.0254(14) Uani 1 1 d .
C27 C 0.6914(5) 0.4212(4) 0.1237(2) 0.0284(13) Uani 1 1 d .
C28 C 0.8056(6) 0.3815(5) 0.1274(3) 0.052(2) Uani 1 1 d .
H28 H 0.8629 0.4015 0.1515 0.062 Uiso 1 1 calc R
C29 C 0.8359(6) 0.3155(5) 0.0973(3) 0.049(2) Uani 1 1 d .
H29 H 0.9122 0.2885 0.1017 0.059 Uiso 1 1 calc R
C30 C 0.7571(6) 0.2877(4) 0.0607(3) 0.0385(17) Uani 1 1 d .
C31 C 0.6448(5) 0.3251(4) 0.0551(2) 0.0275(14) Uani 1 1 d .
H31 H 0.5903 0.3047 0.0300 0.033 Uiso 1 1 calc R
C32 C 0.5881(5) 0.7298(4) 0.0625(2) 0.0301(15) Uani 1 1 d .
C33 C 0.5099(5) 0.7965(4) 0.0545(2) 0.0312(15) Uani 1 1 d .
C34 C 0.5607(6) 0.8757(4) 0.0559(2) 0.0312(14) Uani 1 1 d .
H34 H 0.5088 0.9226 0.0508 0.037 Uiso 1 1 calc R
C35 C 0.6812(6) 0.8902(4) 0.0641(2) 0.0297(15) Uani 1 1 d .
C36 C 0.7551(6) 0.8225(4) 0.0731(2) 0.0324(16) Uani 1 1 d .
H36 H 0.8389 0.8317 0.0799 0.039 Uiso 1 1 calc R
C37 C 0.7117(6) 0.7413(4) 0.0725(2) 0.0328(16) Uani 1 1 d .
C38 C 0.3748(6) 0.7842(4) 0.0473(3) 0.0394(17) Uani 1 1 d .
H38A H 0.3374 0.8374 0.0373 0.059 Uiso 1 1 calc R
H38B H 0.3385 0.7649 0.0793 0.059 Uiso 1 1 calc R
H38C H 0.3607 0.7424 0.0206 0.059 Uiso 1 1 calc R
C39 C 0.7324(6) 0.9793(4) 0.0632(2) 0.0374(16) Uani 1 1 d .
H39A H 0.8137 0.9795 0.0785 0.056 Uiso 1 1 calc R
H39B H 0.6787 1.0164 0.0826 0.056 Uiso 1 1 calc R
H39C H 0.7375 0.9989 0.0279 0.056 Uiso 1 1 calc R
C40 C 0.7943(6) 0.6668(4) 0.0818(3) 0.0412(17) Uani 1 1 d .
H40A H 0.8794 0.6846 0.0792 0.062 Uiso 1 1 calc R
H40B H 0.7778 0.6234 0.0563 0.062 Uiso 1 1 calc R
H40C H 0.7791 0.6443 0.1159 0.062 Uiso 1 1 calc R
C41 C 0.2338(5) 0.4616(4) 0.1343(2) 0.0239(13) Uani 1 1 d .
C42 C 0.1468(5) 0.4585(4) 0.0967(2) 0.0296(15) Uani 1 1 d .
H42 H 0.1137 0.4061 0.0865 0.036 Uiso 1 1 calc R
C43 C 0.1077(5) 0.5311(4) 0.0737(2) 0.0290(14) Uani 1 1 d .
H43 H 0.0446 0.5287 0.0490 0.035 Uiso 1 1 calc R
C44 C 0.1589(6) 0.6076(4) 0.0859(2) 0.0310(15) Uani 1 1 d .
H44 H 0.1312 0.6575 0.0699 0.037 Uiso 1 1 calc R
C45 C 0.2505(5) 0.6101(4) 0.1215(2) 0.0267(14) Uani 1 1 d .
H45 H 0.2881 0.6622 0.1291 0.032 Uiso 1 1 calc R
C46 C 0.2623(6) 0.3107(4) 0.1414(2) 0.0312(15) Uani 1 1 d .
H46 H 0.2670 0.3118 0.1033 0.037 Uiso 1 1 calc R
C47 C 0.3689(5) 0.2617(4) 0.1630(3) 0.0376(15) Uani 1 1 d .
H47A H 0.4452 0.2886 0.1528 0.056 Uiso 1 1 calc R
H47B H 0.3668 0.2042 0.1500 0.056 Uiso 1 1 calc R
H47C H 0.3633 0.2607 0.2003 0.056 Uiso 1 1 calc R
C48 C 0.1415(6) 0.2764(4) 0.1580(3) 0.0406(17) Uani 1 1 d .
H48A H 0.0767 0.3150 0.1477 0.061 Uiso 1 1 calc R
H48B H 0.1408 0.2702 0.1951 0.061 Uiso 1 1 calc R
H48C H 0.1281 0.2217 0.1421 0.061 Uiso 1 1 calc R
C1S C 0.3446(10) 1.0890(8) 0.0663(4) 0.106(4) Uani 1 1 d .
H1SA H 0.3699 1.0619 0.0985 0.127 Uiso 1 1 calc R
H1SB H 0.2879 1.1350 0.0750 0.127 Uiso 1 1 calc R
Cl2S Cl 0.2720(2) 1.01946(16) 0.03063(11) 0.0832(7) Uani 1 1 d .
Cl3S Cl 0.4733(2) 1.13140(15) 0.03635(11) 0.0846(7) Uani 1 1 d .

loop_
_atom_site_aniso_label
_atom_site_aniso_U_11
_atom_site_aniso_U_22
_atom_site_aniso_U_33
_atom_site_aniso_U_23
_atom_site_aniso_U_13
_atom_site_aniso_U_12
Ru1 0.0210(2) 0.0234(2) 0.0209(2) -0.0007(2) -0.0015(2) 0.0001(2)
Cl1 0.0475(10) 0.0290(8) 0.0309(9) 0.0006(6) -0.0002(7) 0.0023(7)
O1 0.037(2) 0.025(2) 0.029(2) -0.002(2) -0.0043(18) 0.005(2)
N1 0.028(3) 0.036(3) 0.022(3) -0.001(2) -0.002(2) 0.000(3)
C1 0.020(3) 0.017(3) 0.025(3) -0.004(2) -0.003(2) 0.006(2)
N2 0.023(3) 0.030(3) 0.021(2) -0.003(2) -0.004(2) 0.002(2)
O2 0.020(2) 0.035(2) 0.026(2) -0.008(2) 0.0010(17) -0.0017(18)
C2 0.024(3) 0.024(3) 0.024(3) 0.000(3) -0.003(3) 0.000(3)
O3 0.040(3) 0.040(3) 0.049(3) 0.019(2) -0.010(2) 0.000(2)
N3 0.027(3) 0.032(3) 0.026(3) 0.004(2) -0.002(2) 0.004(3)
C3 0.024(3) 0.030(3) 0.024(3) 0.002(3) 0.000(2) 0.006(3)
O4 0.039(3) 0.048(3) 0.041(2) 0.000(2) -0.017(2) 0.001(3)
N4 0.029(3) 0.026(3) 0.025(3) -0.003(2) -0.004(2) 0.005(2)
C4 0.021(3) 0.025(3) 0.018(3) -0.003(2) 0.003(2) 0.001(3)
N5 0.025(3) 0.042(4) 0.033(3) 0.004(3) -0.001(3) 0.005(3)
O5 0.052(3) 0.063(4) 0.066(4) -0.039(3) 0.003(3) 0.006(3)
C5 0.036(4) 0.057(5) 0.028(4) 0.006(3) 0.002(3) -0.003(4)
O6 0.049(3) 0.055(3) 0.084(4) -0.031(3) 0.004(3) 0.021(3)
N6 0.039(4) 0.045(4) 0.057(4) -0.020(3) 0.004(3) 0.005(3)
C6 0.032(4) 0.051(5) 0.029(3) 0.013(3) 0.001(3) 0.001(3)
O7 0.028(2) 0.020(2) 0.030(2) 0.0037(19) -0.004(2) -0.0002(16)
C7 0.029(3) 0.026(3) 0.029(3) 0.004(3) -0.002(3) 0.007(3)
C8 0.021(3) 0.029(4) 0.023(3) 0.000(3) -0.001(3) 0.002(3)
C9 0.028(3) 0.029(4) 0.036(3) 0.002(3) 0.001(3) 0.001(3)
C10 0.025(3) 0.031(3) 0.026(3) -0.006(3) -0.005(3) 0.007(3)
C11 0.025(3) 0.028(3) 0.023(3) -0.003(3) 0.002(3) 0.000(3)
C12 0.029(3) 0.027(3) 0.029(3) -0.002(3) -0.002(3) 0.003(3)
C13 0.031(3) 0.026(3) 0.022(3) -0.001(3) 0.001(3) 0.001(3)
C14 0.030(3) 0.031(4) 0.018(3) 0.002(3) 0.003(2) 0.005(3)
C15 0.037(4) 0.044(4) 0.028(4) -0.003(3) 0.006(3) 0.001(3)
C16 0.048(4) 0.035(4) 0.037(4) -0.003(3) 0.014(3) 0.004(3)
C17 0.036(4) 0.037(4) 0.030(4) -0.001(3) 0.001(3) 0.009(3)
C18 0.024(4) 0.051(4) 0.029(3) -0.001(3) 0.001(3) 0.005(3)
C19 0.033(3) 0.040(4) 0.027(3) -0.002(3) 0.008(3) -0.002(3)
C20 0.045(4) 0.041(4) 0.040(4) -0.007(3) 0.008(3) -0.009(3)
C21 0.053(5) 0.053(5) 0.047(4) 0.001(4) 0.005(3) 0.025(4)
C22 0.030(4) 0.050(4) 0.056(5) -0.004(4) 0.004(3) -0.001(4)
C23 0.034(4) 0.050(4) 0.018(3) 0.005(3) -0.004(3) -0.003(3)
C24 0.037(4) 0.045(4) 0.021(3) -0.004(3) -0.006(3) -0.002(3)
C25 0.021(3) 0.029(3) 0.032(3) -0.009(3) -0.001(2) 0.001(3)
C26 0.026(3) 0.029(3) 0.022(3) -0.004(3) 0.004(3) -0.007(3)
C27 0.024(3) 0.029(3) 0.032(3) -0.001(3) -0.002(3) 0.005(3)
C28 0.029(4) 0.063(5) 0.064(5) -0.020(4) -0.021(4) 0.018(4)
C29 0.030(4) 0.058(5) 0.059(5) -0.027(4) -0.008(4) 0.019(4)
C30 0.030(4) 0.039(4) 0.047(4) -0.019(3) 0.005(3) 0.003(3)
C31 0.023(3) 0.032(4) 0.028(3) -0.007(3) 0.002(3) 0.001(3)
C32 0.030(4) 0.039(4) 0.021(3) 0.003(3) 0.003(3) -0.007(3)
C33 0.026(3) 0.037(4) 0.030(3) 0.006(3) 0.005(3) 0.002(3)
C34 0.033(4) 0.035(4) 0.026(3) 0.006(3) -0.001(3) 0.003(3)
C35 0.028(4) 0.035(4) 0.026(3) 0.012(3) -0.001(3) -0.002(3)
C36 0.030(4) 0.036(4) 0.031(4) 0.000(3) -0.001(3) -0.008(3)
C37 0.032(4) 0.045(4) 0.022(3) 0.014(3) -0.001(3) 0.000(3)
C38 0.025(4) 0.042(4) 0.052(4) 0.010(4) -0.004(3) -0.001(3)
C39 0.034(4) 0.040(4) 0.039(4) 0.011(3) -0.008(3) -0.005(3)
C40 0.032(4) 0.053(5) 0.039(4) 0.016(3) -0.004(3) 0.002(3)
C41 0.019(3) 0.028(3) 0.025(3) 0.006(3) 0.001(3) 0.003(3)
C42 0.026(3) 0.032(4) 0.031(4) -0.006(3) -0.002(3) 0.002(3)
C43 0.026(3) 0.035(4) 0.026(3) 0.003(3) -0.009(3) 0.001(3)
C44 0.030(4) 0.034(4) 0.029(4) 0.004(3) -0.004(3) 0.009(3)
C45 0.023(3) 0.028(3) 0.029(3) 0.006(3) 0.003(3) 0.001(3)
C46 0.033(4) 0.029(4) 0.031(3) 0.000(3) -0.003(3) -0.001(3)
C47 0.027(3) 0.038(4) 0.048(4) -0.001(4) -0.002(3) 0.001(3)
C48 0.038(4) 0.029(3) 0.054(5) 0.006(4) -0.007(3) 0.002(3)
C1S 0.106(9) 0.115(10) 0.097(8) -0.037(8) 0.029(7) -0.006(8)
Cl2S 0.0814(17) 0.0699(15) 0.0982(19) 0.0037(14) -0.0301(15) -0.0024(13)
Cl3S 0.0602(15) 0.0723(15) 0.121(2) 0.0098(14) -0.0021(14) 0.0007(12)

loop_
_atom_type_symbol
_atom_type_description
_atom_type_scat_dispersion_real
_atom_type_scat_dispersion_imag
_atom_type_scat_source
C C 0.0033 0.0016 'International Tables Vol C Tables 4.2.6.8 and 6.1.1.4'
H H 0.0000 0.0000 'International Tables Vol C Tables 4.2.6.8 and 6.1.1.4'
N N 0.0061 0.0033 'International Tables Vol C Tables 4.2.6.8 and 6.1.1.4'
O O 0.0106 0.0060 'International Tables Vol C Tables 4.2.6.8 and 6.1.1.4'
Cl Cl 0.1484 0.1585 'International Tables Vol C Tables 4.2.6.8 and 6.1.1.4'
Ru Ru -1.2594 0.8363 'International Tables Vol C Tables 4.2.6.8 and 6.1.1.4'

loop_
_geom_angle_atom_site_label_1
_geom_angle_atom_site_label_2
_geom_angle_atom_site_label_3
_geom_angle
C1 Ru1 C3 96.4(2)
C1 Ru1 O2 111.7(2)
C3 Ru1 O2 90.04(19)
C1 Ru1 O1 94.3(2)
C3 Ru1 O1 169.1(2)
O2 Ru1 O1 87.43(16)
C1 Ru1 Cl1 100.09(17)
C3 Ru1 Cl1 92.88(18)
O2 Ru1 Cl1 147.51(12)
O1 Ru1 Cl1 83.67(12)
C13 O1 Ru1 135.1(4)
C2 N1 C5 109.3(5)
C2 N1 C14 127.4(5)
C5 N1 C14 123.1(5)
C2 C1 C4 114.0(5)
C2 C1 Ru1 121.5(4)
C4 C1 Ru1 124.4(4)
C2 N2 C6 110.4(5)
C2 N2 C7 127.3(5)
C6 N2 C7 122.2(5)
C27 O2 Ru1 140.6(3)
N2 C2 N1 106.0(5)
N2 C2 C1 128.5(5)
N1 C2 C1 125.3(5)
C3 N3 C23 110.9(5)
C3 N3 C32 130.1(5)
C23 N3 C32 118.3(5)
N4 C3 N3 102.8(4)
N4 C3 Ru1 123.8(4)
N3 C3 Ru1 132.8(4)
C3 N4 C24 111.7(5)
C3 N4 C25 123.7(5)
C24 N4 C25 123.8(5)
C45 C4 C41 118.6(5)
C45 C4 C1 122.6(5)
C41 C4 C1 118.6(5)
O3 N5 O4 121.2(5)
O3 N5 C10 119.8(5)
O4 N5 C10 118.9(5)
C6 C5 N1 107.3(6)
C6 C5 H5 126.3
N1 C5 H5 126.3
O6 N6 O5 123.1(6)
O6 N6 C30 118.1(6)
O5 N6 C30 118.8(6)
C5 C6 N2 106.9(6)
C5 C6 H6 126.5
N2 C6 H6 126.5
C41 O7 C46 119.5(4)
N2 C7 C8 111.6(4)
N2 C7 H7A 109.3
C8 C7 H7A 109.3
N2 C7 H7B 109.3
C8 C7 H7B 109.3
H7A C7 H7B 108.0
C9 C8 C13 119.6(5)
C9 C8 C7 120.8(5)
C13 C8 C7 119.6(5)
C8 C9 C10 119.9(6)
C8 C9 H9 120.1
C10 C9 H9 120.1
C9 C10 C11 120.6(5)
C9 C10 N5 120.7(5)
C11 C10 N5 118.7(5)
C12 C11 C10 119.9(5)
C12 C11 H11 120.1
C10 C11 H11 120.1
C11 C12 C13 121.0(6)
C11 C12 H12 119.5
C13 C12 H12 119.5
O1 C13 C12 118.3(5)
O1 C13 C8 122.8(5)
C12 C13 C8 118.9(6)
C15 C14 C19 123.8(6)
C15 C14 N1 118.4(5)
C19 C14 N1 117.8(5)
C14 C15 C16 117.0(6)
C14 C15 C20 122.2(6)
C16 C15 C20 120.8(6)
C17 C16 C15 121.6(6)
C17 C16 H16 119.2
C15 C16 H16 119.2
C16 C17 C18 118.9(6)
C16 C17 C21 121.2(6)
C18 C17 C21 119.9(6)
C17 C18 C19 121.4(6)
C17 C18 H18 119.3
C19 C18 H18 119.3
C18 C19 C14 117.1(6)
C18 C19 C22 120.1(6)
C14 C19 C22 122.9(6)
C15 C20 H20A 109.5
C15 C20 H20B 109.5
H20A C20 H20B 109.5
C15 C20 H20C 109.5
H20A C20 H20C 109.5
H20B C20 H20C 109.5
C17 C21 H21A 109.5
C17 C21 H21B 109.5
H21A C21 H21B 109.5
C17 C21 H21C 109.5
H21A C21 H21C 109.5
H21B C21 H21C 109.5
C19 C22 H22A 109.5
C19 C22 H22B 109.5
H22A C22 H22B 109.5
C19 C22 H22C 109.5
H22A C22 H22C 109.5
H22B C22 H22C 109.5
C24 C23 N3 107.1(6)
C24 C23 H23 126.5
N3 C23 H23 126.5
C23 C24 N4 107.4(6)
C23 C24 H24 126.3
N4 C24 H24 126.3
N4 C25 C26 110.7(5)
N4 C25 H25A 109.5
C26 C25 H25A 109.5
N4 C25 H25B 109.5
C26 C25 H25B 109.5
H25A C25 H25B 108.1
C31 C26 C27 119.6(6)
C31 C26 C25 121.2(5)
C27 C26 C25 119.1(5)
O2 C27 C28 118.0(5)
O2 C27 C26 125.2(5)
C28 C27 C26 116.8(6)
C29 C28 C27 121.9(7)
C29 C28 H28 119.1
C27 C28 H28 119.1
C28 C29 C30 120.3(6)
C28 C29 H29 119.9
C30 C29 H29 119.9
C29 C30 C31 120.1(6)
C29 C30 N6 120.1(6)
C31 C30 N6 119.8(6)
C26 C31 C30 121.2(6)
C26 C31 H31 119.4
C30 C31 H31 119.4
C33 C32 C37 122.1(6)
C33 C32 N3 118.4(5)
C37 C32 N3 119.2(6)
C34 C33 C32 116.6(6)
C34 C33 C38 121.3(6)
C32 C33 C38 122.0(6)
C35 C34 C33 123.5(6)
C35 C34 H34 118.2
C33 C34 H34 118.2
C34 C35 C36 118.0(6)
C34 C35 C39 120.8(6)
C36 C35 C39 121.1(6)
C35 C36 C37 122.1(6)
C35 C36 H36 118.9
C37 C36 H36 118.9
C36 C37 C32 117.5(6)
C36 C37 C40 121.8(6)
C32 C37 C40 120.7(6)
C33 C38 H38A 109.5
C33 C38 H38B 109.5
H38A C38 H38B 109.5
C33 C38 H38C 109.5
H38A C38 H38C 109.5
H38B C38 H38C 109.5
C35 C39 H39A 109.5
C35 C39 H39B 109.5
H39A C39 H39B 109.5
C35 C39 H39C 109.5
H39A C39 H39C 109.5
H39B C39 H39C 109.5
C37 C40 H40A 109.5
C37 C40 H40B 109.5
H40A C40 H40B 109.5
C37 C40 H40C 109.5
H40A C40 H40C 109.5
H40B C40 H40C 109.5
O7 C41 C42 125.9(5)
O7 C41 C4 114.4(5)
C42 C41 C4 119.7(6)
C43 C42 C41 120.1(6)
C43 C42 H42 120.0
C41 C42 H42 120.0
C42 C43 C44 121.1(5)
C42 C43 H43 119.5
C44 C43 H43 119.5
C45 C44 C43 118.8(6)
C45 C44 H44 120.6
C43 C44 H44 120.6
C44 C45 C4 121.5(6)
C44 C45 H45 119.2
C4 C45 H45 119.2
O7 C46 C48 109.2(5)
O7 C46 C47 104.6(5)
C48 C46 C47 112.7(5)
O7 C46 H46 110.0
C48 C46 H46 110.0
C47 C46 H46 110.0
C46 C47 H47A 109.5
C46 C47 H47B 109.5
H47A C47 H47B 109.5
C46 C47 H47C 109.5
H47A C47 H47C 109.5
H47B C47 H47C 109.5
C46 C48 H48A 109.5
C46 C48 H48B 109.5
H48A C48 H48B 109.5
C46 C48 H48C 109.5
H48A C48 H48C 109.5
H48B C48 H48C 109.5
Cl2S C1S Cl3S 113.2(6)
Cl2S C1S H1SA 108.9
Cl3S C1S H1SA 108.9
Cl2S C1S H1SB 108.9
Cl3S C1S H1SB 108.9
H1SA C1S H1SB 107.7

loop_
_geom_bond_atom_site_label_1
_geom_bond_atom_site_label_2
_geom_bond_distance
Ru1 C1 1.859(5)
Ru1 C3 2.003(5)
Ru1 O2 2.012(4)
Ru1 O1 2.111(4)
Ru1 Cl1 2.3177(15)
O1 C13 1.305(7)
N1 C2 1.355(7)
N1 C5 1.380(8)
N1 C14 1.455(8)
C1 C2 1.479(8)
C1 C4 1.492(8)
N2 C2 1.346(7)
N2 C6 1.369(7)
N2 C7 1.477(7)
O2 C27 1.314(7)
O3 N5 1.229(7)
N3 C3 1.373(7)
N3 C23 1.393(7)
N3 C32 1.442(8)
C3 N4 1.365(7)
O4 N5 1.258(7)
N4 C24 1.380(7)
N4 C25 1.464(8)
C4 C45 1.386(8)
C4 C41 1.407(8)
N5 C10 1.424(7)
O5 N6 1.233(7)
C5 C6 1.346(9)
C5 H5 0.9500
O6 N6 1.225(7)
N6 C30 1.454(8)
C6 H6 0.9500
O7 C41 1.372(6)
O7 C46 1.447(7)
C7 C8 1.497(8)
C7 H7A 0.9900
C7 H7B 0.9900
C8 C9 1.385(8)
C8 C13 1.409(8)
C9 C10 1.386(8)
C9 H9 0.9500
C10 C11 1.394(8)
C11 C12 1.353(8)
C11 H11 0.9500
C12 C13 1.407(8)
C12 H12 0.9500
C14 C15 1.356(9)
C14 C19 1.403(9)
C15 C16 1.413(9)
C15 C20 1.521(9)
C16 C17 1.383(9)
C16 H16 0.9500
C17 C18 1.388(9)
C17 C21 1.512(9)
C18 C19 1.389(9)
C18 H18 0.9500
C19 C22 1.486(9)
C20 H20A 0.9800
C20 H20B 0.9800
C20 H20C 0.9800
C21 H21A 0.9800
C21 H21B 0.9800
C21 H21C 0.9800
C22 H22A 0.9800
C22 H22B 0.9800
C22 H22C 0.9800
C23 C24 1.317(8)
C23 H23 0.9500
C24 H24 0.9500
C25 C26 1.495(8)
C25 H25A 0.9900
C25 H25B 0.9900
C26 C31 1.372(8)
C26 C27 1.429(8)
C27 C28 1.410(9)
C28 C29 1.359(10)
C28 H28 0.9500
C29 C30 1.367(9)
C29 H29 0.9500
C30 C31 1.379(9)
C31 H31 0.9500
C32 C33 1.385(9)
C32 C37 1.396(8)
C33 C34 1.383(9)
C33 C38 1.510(8)
C34 C35 1.362(9)
C34 H34 0.9500
C35 C36 1.373(9)
C35 C39 1.530(9)
C36 C37 1.381(9)
C36 H36 0.9500
C37 C40 1.517(9)
C38 H38A 0.9800
C38 H38B 0.9800
C38 H38C 0.9800
C39 H39A 0.9800
C39 H39B 0.9800
C39 H39C 0.9800
C40 H40A 0.9800
C40 H40B 0.9800
C40 H40C 0.9800
C41 C42 1.377(8)
C42 C43 1.376(9)
C42 H42 0.9500
C43 C44 1.381(9)
C43 H43 0.9500
C44 C45 1.376(8)
C44 H44 0.9500
C45 H45 0.9500
C46 C48 1.502(9)
C46 C47 1.520(8)
C46 H46 1.0000
C47 H47A 0.9800
C47 H47B 0.9800
C47 H47C 0.9800
C48 H48A 0.9800
C48 H48B 0.9800
C48 H48C 0.9800
C1S Cl2S 1.657(11)
C1S Cl3S 1.754(11)
C1S H1SA 0.9900
C1S H1SB 0.9900

loop_
_geom_torsion_atom_site_label_1
_geom_torsion_atom_site_label_2
_geom_torsion_atom_site_label_3
_geom_torsion_atom_site_label_4
_geom_torsion
C1 Ru1 O1 C13 98.2(5)
C3 Ru1 O1 C13 -90.1(12)
O2 Ru1 O1 C13 -13.4(5)
Cl1 Ru1 O1 C13 -162.1(5)
C3 Ru1 C1 C2 170.6(4)
O2 Ru1 C1 C2 78.0(5)
O1 Ru1 C1 C2 -11.0(5)
Cl1 Ru1 C1 C2 -95.3(4)
C3 Ru1 C1 C4 -13.1(5)
O2 Ru1 C1 C4 -105.7(4)
O1 Ru1 C1 C4 165.3(4)
Cl1 Ru1 C1 C4 81.0(5)
C1 Ru1 O2 C27 70.6(6)
C3 Ru1 O2 C27 -26.4(6)
O1 Ru1 O2 C27 164.2(6)
Cl1 Ru1 O2 C27 -121.8(5)
C6 N2 C2 N1 -0.1(6)
C7 N2 C2 N1 179.4(5)
C6 N2 C2 C1 -175.1(6)
C7 N2 C2 C1 4.5(9)
C5 N1 C2 N2 0.1(6)
C14 N1 C2 N2 176.7(5)
C5 N1 C2 C1 175.2(5)
C14 N1 C2 C1 -8.1(9)
C4 C1 C2 N2 131.8(6)
Ru1 C1 C2 N2 -51.5(8)
C4 C1 C2 N1 -42.2(8)
Ru1 C1 C2 N1 134.5(5)
C23 N3 C3 N4 -0.4(6)
C32 N3 C3 N4 -171.0(6)
C23 N3 C3 Ru1 170.7(4)
C32 N3 C3 Ru1 0.1(10)
C1 Ru1 C3 N4 -61.9(5)
O2 Ru1 C3 N4 50.0(4)
O1 Ru1 C3 N4 126.5(10)
Cl1 Ru1 C3 N4 -162.4(4)
C1 Ru1 C3 N3 128.6(6)
O2 Ru1 C3 N3 -119.5(5)
O1 Ru1 C3 N3 -43.1(14)
Cl1 Ru1 C3 N3 28.1(5)
N3 C3 N4 C24 0.5(6)
Ru1 C3 N4 C24 -171.6(4)
N3 C3 N4 C25 170.4(5)
Ru1 C3 N4 C25 -1.7(7)
C2 C1 C4 C45 122.1(6)
Ru1 C1 C4 C45 -54.5(7)
C2 C1 C4 C41 -63.2(7)
Ru1 C1 C4 C41 120.2(5)
C2 N1 C5 C6 0.0(7)
C14 N1 C5 C6 -176.8(6)
N1 C5 C6 N2 -0.1(8)
C2 N2 C6 C5 0.2(7)
C7 N2 C6 C5 -179.4(5)
C2 N2 C7 C8 102.1(6)
C6 N2 C7 C8 -78.4(6)
N2 C7 C8 C9 119.8(6)
N2 C7 C8 C13 -59.4(7)
C13 C8 C9 C10 -2.7(9)
C7 C8 C9 C10 178.2(5)
C8 C9 C10 C11 2.1(9)
C8 C9 C10 N5 -177.0(5)
O3 N5 C10 C9 -4.6(8)
O4 N5 C10 C9 174.7(5)
O3 N5 C10 C11 176.2(5)
O4 N5 C10 C11 -4.4(8)
C9 C10 C11 C12 -0.6(9)
N5 C10 C11 C12 178.5(5)
C10 C11 C12 C13 -0.1(9)
Ru1 O1 C13 C12 128.0(5)
Ru1 O1 C13 C8 -52.7(8)
C11 C12 C13 O1 178.8(5)
C11 C12 C13 C8 -0.5(9)
C9 C8 C13 O1 -177.3(5)
C7 C8 C13 O1 1.8(9)
C9 C8 C13 C12 2.0(8)
C7 C8 C13 C12 -178.9(5)
C2 N1 C14 C15 -78.6(8)
C5 N1 C14 C15 97.7(7)
C2 N1 C14 C19 104.1(7)
C5 N1 C14 C19 -79.6(7)
C19 C14 C15 C16 -4.5(9)
N1 C14 C15 C16 178.3(5)
C19 C14 C15 C20 172.3(6)
N1 C14 C15 C20 -4.8(9)
C14 C15 C16 C17 0.2(9)
C20 C15 C16 C17 -176.8(6)
C15 C16 C17 C18 2.7(9)
C15 C16 C17 C21 -177.0(6)
C16 C17 C18 C19 -1.4(9)
C21 C17 C18 C19 178.3(6)
C17 C18 C19 C14 -2.6(9)
C17 C18 C19 C22 176.0(6)
C15 C14 C19 C18 5.8(9)
N1 C14 C19 C18 -177.1(5)
C15 C14 C19 C22 -172.7(6)
N1 C14 C19 C22 4.4(8)
C3 N3 C23 C24 0.1(7)
C32 N3 C23 C24 172.0(5)
N3 C23 C24 N4 0.2(7)
C3 N4 C24 C23 -0.5(7)
C25 N4 C24 C23 -170.3(5)
C3 N4 C25 C26 -81.7(6)
C24 N4 C25 C26 86.9(7)
N4 C25 C26 C31 -113.5(6)
N4 C25 C26 C27 69.9(7)
Ru1 O2 C27 C28 164.6(5)
Ru1 O2 C27 C26 -15.9(10)
C31 C26 C27 O2 -177.3(5)
C25 C26 C27 O2 -0.6(9)
C31 C26 C27 C28 2.1(9)
C25 C26 C27 C28 178.8(6)
O2 C27 C28 C29 176.6(7)
C26 C27 C28 C29 -2.8(11)
C27 C28 C29 C30 2.7(13)
C28 C29 C30 C31 -1.7(12)
C28 C29 C30 N6 176.7(7)
O6 N6 C30 C29 9.5(10)
O5 N6 C30 C29 -172.3(7)
O6 N6 C30 C31 -172.1(6)
O5 N6 C30 C31 6.2(10)
C27 C26 C31 C30 -1.3(9)
C25 C26 C31 C30 -177.9(6)
C29 C30 C31 C26 1.1(10)
N6 C30 C31 C26 -177.4(6)
C3 N3 C32 C33 -112.8(7)
C23 N3 C32 C33 77.2(7)
C3 N3 C32 C37 72.6(8)
C23 N3 C32 C37 -97.4(7)
C37 C32 C33 C34 1.3(9)
N3 C32 C33 C34 -173.1(5)
C37 C32 C33 C38 -175.8(6)
N3 C32 C33 C38 9.9(9)
C32 C33 C34 C35 0.5(9)
C38 C33 C34 C35 177.6(6)
C33 C34 C35 C36 -2.1(9)
C33 C34 C35 C39 177.7(6)
C34 C35 C36 C37 2.0(9)
C39 C35 C36 C37 -177.9(6)
C35 C36 C37 C32 -0.3(9)
C35 C36 C37 C40 179.2(6)
C33 C32 C37 C36 -1.4(9)
N3 C32 C37 C36 172.9(5)
C33 C32 C37 C40 179.1(6)
N3 C32 C37 C40 -6.6(8)
C46 O7 C41 C42 20.1(8)
C46 O7 C41 C4 -157.8(5)
C45 C4 C41 O7 -179.1(5)
C1 C4 C41 O7 6.0(7)
C45 C4 C41 C42 2.9(8)
C1 C4 C41 C42 -172.0(5)
O7 C41 C42 C43 177.3(6)
C4 C41 C42 C43 -4.9(9)
C41 C42 C43 C44 3.4(9)
C42 C43 C44 C45 0.2(9)
C43 C44 C45 C4 -2.2(9)
C41 C4 C45 C44 0.7(9)
C1 C4 C45 C44 175.3(5)
C41 O7 C46 C48 -87.7(6)
C41 O7 C46 C47 151.4(5)
